data_7062132
loop_
_publ_author_name
'Orvo\<s, Jakub'
'Fischer, R\'obert'
'Brach\<nakov\'a, Barbora'
'Pavlik, J\'an'
'Monco\<l, J\'an'
'\<Sag\'atov\'a, Alexandra'
'Fronc, Marek'
'Ko\<z\'i\<sek, Jozef'
'Routaboul, Lucie'
'Bousseksou, Azzedine'
'\<Salitro\<s, Ivan'

_publ_section_title
;
 Pyridyl-benzimidazole derivatives decorated with phenylazo substituents
 and their low-spin iron(ii) complexes: a study of the synthesis,
 structure and photoisomerization
;
_journal_issue 3
_journal_name_full 'New Journal of Chemistry'
_journal_page_first 1488
_journal_page_last 1497
_journal_paper_doi 10.1039/D2NJ04774H
_journal_volume 47
_journal_year 2023
_chemical_formula_moiety 'C50 H34 Fe N14, 1.75(C F3 O3 S), 0.75(C2 H6 O), C H3 N O2'
_chemical_formula_sum 'C54.25 H41.5 F5.25 Fe N15 O8 S1.75'
_chemical_formula_weight 1243.23
_space_group_crystal_system triclinic
_space_group_IT_number 2
_space_group_name_Hall '-P 1'
_space_group_name_H-M_alt 'P -1'
_atom_sites_solution_hydrogens geom
_atom_sites_solution_primary dual
_audit_creation_date 2022-06-07
_audit_creation_method
;
Olex2 1.5
(compiled 2022.04.07 svn.rca3783a0 for OlexSys, GUI svn.r6498)
;
_audit_update_record
;
2022-06-10 deposited with the CCDC.	2022-12-05 downloaded from the CCDC.
;
_cell_angle_alpha 76.494(2)
_cell_angle_beta 87.725(3)
_cell_angle_gamma 82.131(2)
_cell_formula_units_Z 2
_cell_length_a 13.2426(4)
_cell_length_b 14.0283(4)
_cell_length_c 15.6093(5)
_cell_measurement_reflns_used 29798
_cell_measurement_temperature 100(2)
_cell_measurement_theta_max 71.06
_cell_measurement_theta_min 2.91
_cell_volume 2792.93(15)
_computing_molecular_graphics 'Olex2 1.5 (Dolomanov et al., 2009)'
_computing_publication_material 'Olex2 1.5 (Dolomanov et al., 2009)'
_computing_structure_refinement 'SHELXL 2018/3 (Sheldrick, 2015)'
_computing_structure_solution 'ShelXT (Sheldrick, 2015)'
_diffrn_ambient_temperature 100.00
_diffrn_detector_area_resol_mean 5.81
_diffrn_measured_fraction_theta_full 0.989
_diffrn_measured_fraction_theta_max 0.965
_diffrn_measurement_device_type 'STOE STADIVARI'
_diffrn_measurement_method 'rotation method, \w scans'
_diffrn_radiation_type CuK\a
_diffrn_radiation_wavelength 1.54186
_diffrn_reflns_av_R_equivalents 0.1447
_diffrn_reflns_av_unetI/netI 0.1120
_diffrn_reflns_Laue_measured_fraction_full 0.989
_diffrn_reflns_Laue_measured_fraction_max 0.965
_diffrn_reflns_limit_h_max 15
_diffrn_reflns_limit_h_min -9
_diffrn_reflns_limit_k_max 17
_diffrn_reflns_limit_k_min -15
_diffrn_reflns_limit_l_max 19
_diffrn_reflns_limit_l_min -18
_diffrn_reflns_number 99703
_diffrn_reflns_point_group_measured_fraction_full 0.989
_diffrn_reflns_point_group_measured_fraction_max 0.965
_diffrn_reflns_theta_full 67.686
_diffrn_reflns_theta_max 71.666
_diffrn_reflns_theta_min 2.912
_exptl_absorpt_coefficient_mu 3.526
_exptl_absorpt_correction_T_max 0.932
_exptl_absorpt_correction_T_min 0.827
_exptl_absorpt_correction_type multi-scan
_exptl_absorpt_process_details
;
STOE X-Red32, absorption correction by Gaussian integration, analogous to
P. Coppens, "The Evaluation of Absorption and Extinction in Single-Crystal
Structure Analysis", published in: F. R. Ahmed (Editor), "Crystallographic
Computing", Munksgaard, Copenhagen (1970), 255 - 270.
Afterwards scaling of reflection intensities was performed within STOE LANA.
J. Koziskova, F. Hahn, J. Richter, J. Kozisek, "Comparison of different
absorption corrections on the model structure of tetrakis(\m~2~-acetato)-
diaqua-di-copper(II)", Acta Chimica Slovaca, vol. 9, no. 2, 2016, pp. 136 - 140.
Finally a spherical absorption correction was done within STOE LANA.
;
_exptl_crystal_colour 'dark blue'
_exptl_crystal_density_diffrn 1.478
_exptl_crystal_density_method 'not measured'
_exptl_crystal_description rod
_exptl_crystal_F_000 1274
_exptl_crystal_size_max 0.18
_exptl_crystal_size_mid 0.045
_exptl_crystal_size_min 0.02
_refine_diff_density_max 0.972
_refine_diff_density_min -0.588
_refine_diff_density_rms 0.097
_refine_ls_extinction_method none
_refine_ls_goodness_of_fit_ref 0.946
_refine_ls_hydrogen_treatment constr
_refine_ls_matrix_type full
_refine_ls_number_parameters 882
_refine_ls_number_reflns 10546
_refine_ls_number_restraints 60
_refine_ls_restrained_S_all 0.947
_refine_ls_R_factor_all 0.1720
_refine_ls_R_factor_gt 0.0853
_refine_ls_shift/su_max 0.000
_refine_ls_shift/su_mean 0.000
_refine_ls_structure_factor_coef Fsqd
_refine_ls_weighting_details 'w=1/[\s^2^(Fo^2^)+(0.1655P)^2^] where P=(Fo^2^+2Fc^2^)/3'
_refine_ls_weighting_scheme calc
_refine_ls_wR_factor_gt 0.2278
_refine_ls_wR_factor_ref 0.2766
_reflns_Friedel_coverage 0.000
_reflns_number_gt 4994
_reflns_number_total 10546
_reflns_threshold_expression 'I > 2\s(I)'
_cod_data_source_file d2nj04774h2.cif
_cod_data_source_block bb199
_cod_depositor_comments 'Adding full bibliography for 7062127--7062133.cif.'
_cod_original_formula_sum 'C54.25 H41.50 F5.25 Fe N15 O8 S1.75'
_cod_database_code 7062132
_shelx_shelxl_version_number 2018/3
_shelx_space_group_comment
;
The symmetry employed for this shelxl refinement is uniquely defined
by the following loop, which should always be used as a source of
symmetry information in preference to the above space-group names.
They are only intended as comments.
;
_shelx_estimated_absorpt_t_max 0.933
_shelx_estimated_absorpt_t_min 0.569
_olex2_refinement_description
;
1. Fixed Uiso
 At 1.2 times of:
  All C(H) groups, All C(H,H) groups, All N(H) groups
 At 1.5 times of:
  All C(H,H,H) groups, All O(H) groups
2. Restrained distances
 F5T-C2T
 1.35 with sigma of 0.003
 F4T-C2T
 1.35 with sigma of 0.003
 F6T-C2T
 1.35 with sigma of 0.003
 F6T-F4T
 2.35 with sigma of 0.003
 F6T-F5T
 2.35 with sigma of 0.003
 F5T-F4T
 2.35 with sigma of 0.003
 O1T-S1T
 1.45 with sigma of 0.003
 O2T-S1T
 1.45 with sigma of 0.003
 O3T-S1T
 1.45 with sigma of 0.003
 O1T-O2T
 2.45 with sigma of 0.003
 O1T-O3T
 2.45 with sigma of 0.003
 O2T-O3T
 2.45 with sigma of 0.003
3. Rigid bond restraints
 F5T, F4T, C2T, F6T, O1T, O3T, O2T, S1T, F2T, F3T, F1T
 with sigma for 1-2 distances of 0.01 and sigma for 1-3 distances of 0.01
4. Uiso/Uaniso restraints and constraints
F5T \\sim F4T \\sim C2T \\sim F6T \\sim O1T \\sim O3T \\sim O2T \\sim S1T \\sim
F2T \\sim F3T \\sim F1T: within 2A with sigma of 0.04 and sigma for terminal
atoms of 0.08 within 2A
5. Others
 Fixed Sof: S1T(0.5) S2T(0.75) S3T(0.5) F1T(0.5) F2T(0.5) F3T(0.5) F4T(0.75)
 F5T(0.75) F6T(0.75) F7T(0.5) F8T(0.5) F9T(0.5) O1E(0.5) H1E(0.5) O1T(0.5)
 O2E(0.25) H2E(0.25) O2T(0.5) O3T(0.5) O4T(0.75) O5T(0.75) O6T(0.75) O7T(0.5)
 O8T(0.5) O9T(0.5) C1E(0.5) H1EA(0.5) H1EB(0.5) C1T(0.5) C2E(0.5) H2EA(0.5)
 H2EB(0.5) H2EC(0.5) C2T(0.75) C3E(0.25) H3EA(0.25) H3EB(0.25) C3T(0.5)
 C4E(0.25) H4EA(0.25) H4EB(0.25) H4EC(0.25)
6.a Secondary CH2 refined with riding coordinates:
 C1E(H1EA,H1EB), C3E(H3EA,H3EB)
6.b Aromatic/amide H refined with riding coordinates:
 N7(H7), N10(H10), N11(H11), N14(H14), C1AA(H1AA), C3(H3), C5(H5), C6(H6),
 C9(H9), C11(H11A), C15(H15), C16(H16), C17(H17), C18(H18), C21(H21), C22(H22),
 C23(H23), C24(H24), C25(H25), C28(H28), C29(H29), C30(H30), C31(H31), C34(H34),
  C36(H36), C40(H40), C41(H41), C42(H42), C43(H43), C46(H46), C47(H47),
 C48(H48), C49(H49), C50(H50)
6.c Idealised Me refined as rotating group:
 C1N(H1NA,H1NB,H1NC), C2E(H2EA,H2EB,H2EC), C4E(H4EA,H4EB,H4EC)
6.d Idealised tetrahedral OH refined as rotating group:
 O1E(H1E), O2E(H2E)
;
_olex2_submission_special_instructions 'No special instructions were received'

loop_
_space_group_symop_operation_xyz
'x, y, z'
'-x, -y, -z'

loop_
_atom_site_label
_atom_site_type_symbol
_atom_site_fract_x
_atom_site_fract_y
_atom_site_fract_z
_atom_site_U_iso_or_equiv
_atom_site_adp_type
_atom_site_occupancy
_atom_site_site_symmetry_order
_atom_site_calc_flag
_atom_site_refinement_flags_posn
_atom_site_refinement_flags_adp
_atom_site_refinement_flags_occupancy
_atom_site_disorder_assembly
_atom_site_disorder_group
Fe1 Fe 0.30320(8) 0.23351(6) 0.66496(7) 0.0424(3) Uani 1 1 d . . . . .
S1T S 0.5132(5) -0.2576(4) 0.9220(3) 0.0990(17) Uani 0.5 1 d D U P A 1
S2T S 0.75391(16) 0.48253(15) 0.71964(16) 0.0423(5) Uani 0.75 1 d . . P B 1
S3T S 0.6800(3) -0.1450(3) 0.7894(2) 0.0625(10) Uani 0.5 1 d . . P C 2
F1T F 0.3842(12) -0.3401(10) 1.0334(10) 0.135(5) Uani 0.5 1 d . . P A 1
F2T F 0.4698(11) -0.4382(9) 0.9689(11) 0.135(5) Uani 0.5 1 d . . P A 1
F3T F 0.5382(11) -0.3871(10) 1.0673(10) 0.134(5) Uani 0.5 1 d . . P A 1
F4T F 0.6558(9) 0.5278(14) 0.8724(10) 0.304(9) Uani 0.75 1 d D U P B 1
F5T F 0.8013(11) 0.4095(8) 0.8909(10) 0.263(8) Uani 0.75 1 d D U P B 1
F6T F 0.8159(11) 0.5759(8) 0.8278(11) 0.256(7) Uani 0.75 1 d D U P B 1
F7T F 0.8009(10) -0.0446(8) 0.8343(9) 0.114(4) Uani 0.5 1 d . . P C 2
F8T F 0.8400(8) -0.0841(9) 0.7152(7) 0.101(3) Uani 0.5 1 d . . P C 2
F9T F 0.8666(7) -0.1856(8) 0.8327(6) 0.079(3) Uani 0.5 1 d . . P C 2
O1E O 0.4432(8) -0.1962(7) 0.9093(8) 0.062(3) Uani 0.5 1 d . . P D 2
H1E H 0.492953 -0.180827 0.876289 0.092 Uiso 0.5 1 calc R U P D 2
O1N O -0.1116(7) 0.1884(7) 0.5972(6) 0.137(3) Uani 1 1 d . . . . .
O1T O 0.6042(8) -0.3034(10) 0.8852(9) 0.138(6) Uani 0.5 1 d D U P A 1
O2E O 0.8157(9) 0.4986(7) 0.7938(7) 0.009(2) Uiso 0.25 1 d . . P E 2
H2E H 0.865063 0.518759 0.762562 0.013 Uiso 0.25 1 calc R U P E 2
O2N O -0.0544(10) 0.1860(7) 0.7267(8) 0.170(4) Uani 1 1 d . . . . .
O2T O 0.5306(11) -0.1879(8) 0.9738(8) 0.138(6) Uani 0.5 1 d D U P A 1
O3T O 0.4264(10) -0.2272(15) 0.8637(12) 0.213(12) Uani 0.5 1 d D U P A 1
O4T O 0.6937(4) 0.5728(4) 0.6775(4) 0.0463(14) Uani 0.75 1 d . . P B 1
O5T O 0.8462(8) 0.4553(8) 0.6831(7) 0.092(4) Uani 0.75 1 d . . P B 1
O6T O 0.6946(4) 0.4002(4) 0.7506(4) 0.0477(15) Uani 0.75 1 d . . P B 1
O7T O 0.6211(10) -0.0593(9) 0.7434(7) 0.104(5) Uani 0.5 1 d . . P C 2
O8T O 0.7041(6) -0.2194(5) 0.7444(5) 0.0357(18) Uani 0.5 1 d . . P C 2
O9T O 0.6498(8) -0.1773(8) 0.8808(7) 0.072(3) Uani 0.5 1 d . . P C 2
N1 N 0.3755(4) 0.1927(3) 0.5643(4) 0.0453(13) Uani 1 1 d . . . . .
N1N N -0.1279(9) 0.1842(7) 0.6765(8) 0.114(3) Uani 1 1 d . . . . .
N2 N 0.2001(4) 0.2815(3) 0.5781(4) 0.0417(12) Uani 1 1 d . . . . .
N3 N 0.1954(4) 0.2922(3) 0.7360(4) 0.0443(13) Uani 1 1 d . . . . .
N4 N 0.2694(4) 0.0978(3) 0.7122(3) 0.0444(13) Uani 1 1 d . . . . .
N5 N 0.4080(4) 0.1858(3) 0.7495(3) 0.0433(13) Uani 1 1 d . . . . .
N6 N 0.3750(4) 0.3519(3) 0.6454(3) 0.0424(12) Uani 1 1 d . . . . .
N7 N 0.3738(4) 0.1956(4) 0.4211(4) 0.0471(13) Uani 1 1 d . . . . .
H7 H 0.352022 0.206241 0.366695 0.057 Uiso 1 1 calc R U . . .
N8 N -0.0304(4) 0.3877(4) 0.3907(4) 0.0488(13) Uani 1 1 d . . . . .
N9 N -0.0173(4) 0.3551(4) 0.3223(4) 0.0502(14) Uani 1 1 d . . . . .
N10 N 0.0386(4) 0.3722(4) 0.7402(4) 0.0472(13) Uani 1 1 d . . . . .
H10 H -0.022199 0.402886 0.722806 0.057 Uiso 1 1 calc R U . . .
N11 N 0.3193(4) -0.0532(3) 0.7939(4) 0.0479(14) Uani 1 1 d . . . . .
H11 H 0.354763 -0.101305 0.831765 0.058 Uiso 1 1 calc R U . . .
N12 N 0.6398(4) 0.0721(4) 0.9351(4) 0.0527(14) Uani 1 1 d . . . . .
N13 N 0.7084(4) 0.1253(4) 0.9324(4) 0.0512(14) Uani 1 1 d . . . . .
N14 N 0.5000(4) 0.4224(3) 0.6853(4) 0.0435(13) Uani 1 1 d . . . . .
H14 H 0.553377 0.430016 0.713622 0.052 Uiso 1 1 calc R U . . .
C1 C 0.3205(5) 0.2192(4) 0.4896(5) 0.0453(16) Uani 1 1 d . . . . .
C1AA C 0.6387(5) 0.0756(5) 0.4586(5) 0.0582(19) Uani 1 1 d . . . . .
H1AA H 0.698847 0.051419 0.431009 0.070 Uiso 1 1 calc R U . . .
C1E C 0.432(2) -0.2975(16) 0.915(2) 0.135(12) Uani 0.5 1 d . . P D 2
H1EA H 0.360341 -0.308247 0.930197 0.162 Uiso 0.5 1 calc R U P D 2
H1EB H 0.476405 -0.340890 0.961254 0.162 Uiso 0.5 1 calc R U P D 2
C1N C -0.2253(10) 0.1801(10) 0.7067(9) 0.143(5) Uani 1 1 d . . . . .
H1NA H -0.272713 0.216440 0.659987 0.214 Uiso 1 1 calc R U . . .
H1NB H -0.235406 0.210069 0.757671 0.214 Uiso 1 1 calc R U . . .
H1NC H -0.237885 0.110993 0.724114 0.214 Uiso 1 1 calc R U . . .
C1T C 0.4784(16) -0.3586(11) 1.0014(14) 0.080(5) Uani 0.5 1 d . . P A 1
C2 C 0.4699(5) 0.1512(4) 0.4517(5) 0.0462(16) Uani 1 1 d . . . . .
C2E C 0.462(2) -0.327(2) 0.819(2) 0.142(10) Uani 0.5 1 d . . P D 2
H2EA H 0.517642 -0.290666 0.790484 0.214 Uiso 0.5 1 calc R U P D 2
H2EB H 0.402570 -0.308975 0.780049 0.214 Uiso 0.5 1 calc R U P D 2
H2EC H 0.484367 -0.398100 0.828501 0.214 Uiso 0.5 1 calc R U P D 2
C2T C 0.7564(9) 0.5032(9) 0.8567(12) 0.272(13) Uani 0.75 1 d D U P B 1
C3 C 0.5539(5) 0.1140(5) 0.4088(5) 0.0563(18) Uani 1 1 d . . . . .
H3 H 0.552883 0.115082 0.347719 0.068 Uiso 1 1 calc R U . . .
C3E C 0.769(4) 0.440(4) 0.754(4) 0.114(18) Uiso 0.25 1 d . . P E 2
H3EA H 0.695549 0.464991 0.743719 0.136 Uiso 0.25 1 calc R U P E 2
H3EB H 0.776945 0.370645 0.787006 0.136 Uiso 0.25 1 calc R U P E 2
C3T C 0.8013(12) -0.1138(9) 0.7921(9) 0.049(3) Uani 0.5 1 d . . P C 2
C4E C 0.840(3) 0.456(2) 0.653(2) 0.026(7) Uiso 0.25 1 d . . P E 2
H4EA H 0.793410 0.481916 0.603033 0.039 Uiso 0.25 1 calc R U P E 2
H4EB H 0.877264 0.392541 0.647554 0.039 Uiso 0.25 1 calc R U P E 2
H4EC H 0.888594 0.503275 0.652410 0.039 Uiso 0.25 1 calc R U P E 2
C5 C 0.6397(5) 0.0706(5) 0.5483(5) 0.0553(18) Uani 1 1 d . . . . .
H5 H 0.699865 0.041982 0.580760 0.066 Uiso 1 1 calc R U . . .
C6 C 0.5548(5) 0.1066(4) 0.5914(5) 0.0494(17) Uani 1 1 d . . . . .
H6 H 0.555071 0.102201 0.653059 0.059 Uiso 1 1 calc R U . . .
C7 C 0.4697(5) 0.1493(4) 0.5412(5) 0.0444(16) Uani 1 1 d . . . . .
C8 C 0.2175(5) 0.2690(4) 0.4948(4) 0.0436(15) Uani 1 1 d . . . . .
C9 C 0.1455(5) 0.3016(4) 0.4303(5) 0.0463(16) Uani 1 1 d . . . . .
H9 H 0.158651 0.291880 0.372500 0.056 Uiso 1 1 calc R U . . .
C10 C 0.0524(5) 0.3494(4) 0.4524(4) 0.0428(15) Uani 1 1 d . . . . .
C11 C 0.0327(5) 0.3654(4) 0.5363(4) 0.0429(15) Uani 1 1 d . . . . .
H11A H -0.030492 0.399459 0.550395 0.051 Uiso 1 1 calc R U . . .
C12 C 0.1094(5) 0.3298(4) 0.5994(4) 0.0425(15) Uani 1 1 d . . . . .
C13 C 0.1111(5) 0.3334(4) 0.6901(4) 0.0400(14) Uani 1 1 d . . . . .
C14 C 0.0778(5) 0.3547(4) 0.8236(5) 0.0498(17) Uani 1 1 d . . . . .
C15 C 0.0372(6) 0.3792(5) 0.9004(5) 0.062(2) Uani 1 1 d . . . . .
H15 H -0.029562 0.413338 0.902897 0.075 Uiso 1 1 calc R U . . .
C16 C 0.1002(6) 0.3507(6) 0.9727(5) 0.066(2) Uani 1 1 d . . . . .
H16 H 0.075180 0.365409 1.026671 0.079 Uiso 1 1 calc R U . . .
C17 C 0.1980(6) 0.3018(5) 0.9706(5) 0.062(2) Uani 1 1 d . . . . .
H17 H 0.238037 0.284880 1.022425 0.075 Uiso 1 1 calc R U . . .
C18 C 0.2381(5) 0.2774(4) 0.8954(5) 0.0498(17) Uani 1 1 d . . . . .
H18 H 0.304928 0.243012 0.893971 0.060 Uiso 1 1 calc R U . . .
C19 C 0.1768(5) 0.3051(4) 0.8210(4) 0.0463(16) Uani 1 1 d . . . . .
C20 C -0.0953(5) 0.3879(4) 0.2596(4) 0.0444(15) Uani 1 1 d . . . . .
C21 C -0.0734(6) 0.3643(5) 0.1787(5) 0.0564(18) Uani 1 1 d . . . . .
H21 H -0.008865 0.329494 0.168810 0.068 Uiso 1 1 calc R U . . .
C22 C -0.1455(6) 0.3915(5) 0.1125(5) 0.063(2) Uani 1 1 d . . . . .
H22 H -0.131359 0.373653 0.057742 0.075 Uiso 1 1 calc R U . . .
C23 C -0.2373(6) 0.4441(6) 0.1263(6) 0.065(2) Uani 1 1 d . . . . .
H23 H -0.286038 0.465673 0.080468 0.078 Uiso 1 1 calc R U . . .
C24 C -0.2582(6) 0.4655(6) 0.2073(6) 0.068(2) Uani 1 1 d . . . . .
H24 H -0.322559 0.500365 0.217314 0.082 Uiso 1 1 calc R U . . .
C25 C -0.1881(6) 0.4376(5) 0.2740(5) 0.0587(19) Uani 1 1 d . . . . .
H25 H -0.204131 0.452617 0.329610 0.070 Uiso 1 1 calc R U . . .
C26 C 0.3353(5) 0.0433(4) 0.7716(4) 0.0437(15) Uani 1 1 d . . . . .
C27 C 0.2362(5) -0.0613(4) 0.7454(5) 0.0482(16) Uani 1 1 d . . . . .
C28 C 0.1877(6) -0.1412(5) 0.7406(5) 0.0586(19) Uani 1 1 d . . . . .
H28 H 0.209488 -0.205665 0.774866 0.070 Uiso 1 1 calc R U . . .
C29 C 0.1078(6) -0.1234(5) 0.6851(5) 0.063(2) Uani 1 1 d . . . . .
H29 H 0.073230 -0.177001 0.680421 0.075 Uiso 1 1 calc R U . . .
C30 C 0.0742(6) -0.0282(5) 0.6341(5) 0.0604(19) Uani 1 1 d . . . . .
H30 H 0.017809 -0.019013 0.595909 0.073 Uiso 1 1 calc R U . . .
C31 C 0.1217(5) 0.0515(4) 0.6387(5) 0.0504(17) Uani 1 1 d . . . . .
H31 H 0.098598 0.115915 0.604923 0.061 Uiso 1 1 calc R U . . .
C32 C 0.2048(5) 0.0349(4) 0.6944(5) 0.0468(16) Uani 1 1 d . . . . .
C33 C 0.4160(5) 0.0918(4) 0.7987(4) 0.0435(15) Uani 1 1 d . . . . .
C34 C 0.4894(5) 0.0552(4) 0.8608(4) 0.0486(17) Uani 1 1 d . . . . .
H34 H 0.491365 -0.010038 0.896246 0.058 Uiso 1 1 calc R U . . .
C35 C 0.5623(5) 0.1153(4) 0.8715(4) 0.0481(16) Uani 1 1 d . . . . .
C36 C 0.5546(5) 0.2130(4) 0.8195(4) 0.0490(16) Uani 1 1 d . . . . .
H36 H 0.602372 0.255539 0.825775 0.059 Uiso 1 1 calc R U . . .
C37 C 0.4769(5) 0.2455(4) 0.7597(4) 0.0429(15) Uani 1 1 d . . . . .
C38 C 0.4535(5) 0.3398(4) 0.6988(4) 0.0430(15) Uani 1 1 d . . . . .
C39 C 0.4483(5) 0.4921(4) 0.6193(4) 0.0437(15) Uani 1 1 d . . . . .
C40 C 0.4609(5) 0.5889(4) 0.5815(5) 0.0535(18) Uani 1 1 d . . . . .
H40 H 0.514412 0.619119 0.598605 0.064 Uiso 1 1 calc R U . . .
C41 C 0.3916(5) 0.6399(5) 0.5174(5) 0.0567(19) Uani 1 1 d . . . . .
H41 H 0.397077 0.707181 0.490912 0.068 Uiso 1 1 calc R U . . .
C42 C 0.3135(5) 0.5957(5) 0.4901(5) 0.0541(18) Uani 1 1 d . . . . .
H42 H 0.268222 0.633234 0.445213 0.065 Uiso 1 1 calc R U . . .
C43 C 0.3012(5) 0.4981(4) 0.5277(4) 0.0473(16) Uani 1 1 d . . . . .
H43 H 0.249282 0.467475 0.508781 0.057 Uiso 1 1 calc R U . . .
C44 C 0.3680(5) 0.4472(4) 0.5941(4) 0.0401(15) Uani 1 1 d . . . . .
C45 C 0.7892(5) 0.0835(5) 0.9919(5) 0.0522(17) Uani 1 1 d . . . . .
C46 C 0.8043(5) -0.0143(5) 1.0379(4) 0.0513(17) Uani 1 1 d . . . . .
H46 H 0.758293 -0.058334 1.031044 0.062 Uiso 1 1 calc R U . . .
C47 C 0.8865(6) -0.0480(5) 1.0942(5) 0.0565(18) Uani 1 1 d . . . . .
H47 H 0.897853 -0.115527 1.124722 0.068 Uiso 1 1 calc R U . . .
C48 C 0.9530(6) 0.0173(5) 1.1062(5) 0.0599(19) Uani 1 1 d . . . . .
H48 H 1.008667 -0.005567 1.145557 0.072 Uiso 1 1 calc R U . . .
C49 C 0.9373(6) 0.1153(5) 1.0603(5) 0.061(2) Uani 1 1 d . . . . .
H49 H 0.981857 0.160087 1.068481 0.073 Uiso 1 1 calc R U . . .
C50 C 0.8568(6) 0.1478(5) 1.0027(5) 0.0555(18) Uani 1 1 d . . . . .
H50 H 0.847290 0.214520 0.970009 0.067 Uiso 1 1 calc R U . . .

loop_
_atom_site_aniso_label
_atom_site_aniso_U_11
_atom_site_aniso_U_22
_atom_site_aniso_U_33
_atom_site_aniso_U_23
_atom_site_aniso_U_13
_atom_site_aniso_U_12
Fe1 0.0359(6) 0.0322(5) 0.0582(7) -0.0077(4) 0.0035(5) -0.0076(4)
S1T 0.112(5) 0.075(3) 0.095(4) -0.008(3) 0.003(3) 0.022(3)
S2T 0.0342(13) 0.0360(10) 0.0537(13) 0.0009(10) -0.0123(10) -0.0097(9)
S3T 0.060(2) 0.065(2) 0.052(2) -0.0018(17) -0.0103(18) 0.0133(18)
F1T 0.135(12) 0.128(10) 0.152(12) -0.049(9) 0.029(10) -0.029(9)
F2T 0.127(11) 0.105(9) 0.186(14) -0.057(9) -0.032(10) -0.014(8)
F3T 0.132(11) 0.112(9) 0.148(12) 0.008(9) -0.033(10) -0.043(8)
F4T 0.317(17) 0.41(3) 0.188(14) -0.126(16) -0.066(14) 0.042(15)
F5T 0.233(14) 0.288(15) 0.229(15) 0.053(13) -0.124(12) -0.054(11)
F6T 0.301(16) 0.192(11) 0.255(17) -0.065(12) -0.089(15) 0.085(11)
F7T 0.124(10) 0.085(7) 0.133(10) -0.025(7) 0.023(8) -0.022(7)
F8T 0.079(7) 0.126(8) 0.090(7) -0.011(6) 0.022(6) -0.014(6)
F9T 0.061(6) 0.104(7) 0.081(6) -0.033(6) 0.003(5) -0.021(5)
O1E 0.042(6) 0.039(5) 0.092(9) 0.006(5) -0.021(5) 0.007(5)
O1N 0.122(7) 0.156(7) 0.105(6) 0.010(5) 0.010(5) 0.006(5)
O1T 0.155(12) 0.118(11) 0.118(12) -0.019(9) 0.042(10) 0.028(10)
O2N 0.215(12) 0.114(6) 0.180(10) -0.011(6) -0.070(9) -0.037(7)
O2T 0.201(17) 0.059(7) 0.150(13) -0.027(7) 0.053(11) -0.016(9)
O3T 0.182(17) 0.17(2) 0.24(3) 0.036(19) -0.098(17) 0.029(19)
O4T 0.038(3) 0.036(3) 0.057(4) 0.007(2) -0.012(3) -0.004(2)
O5T 0.034(5) 0.103(7) 0.108(10) 0.032(7) -0.003(6) 0.001(4)
O6T 0.028(3) 0.033(3) 0.078(4) 0.002(3) -0.017(3) -0.011(2)
O7T 0.115(11) 0.106(9) 0.060(7) 0.003(6) 0.009(7) 0.048(8)
O8T 0.047(5) 0.035(4) 0.028(4) -0.015(3) -0.016(4) 0.006(3)
O9T 0.049(6) 0.088(7) 0.063(6) 0.010(5) -0.007(5) -0.006(5)
N1 0.039(3) 0.030(2) 0.067(4) -0.008(2) -0.001(3) -0.008(2)
N1N 0.112(9) 0.115(7) 0.094(7) 0.008(6) -0.021(7) 0.009(6)
N2 0.035(3) 0.033(2) 0.058(3) -0.010(2) 0.003(2) -0.011(2)
N3 0.039(3) 0.033(2) 0.062(4) -0.012(2) 0.002(3) -0.010(2)
N4 0.043(3) 0.033(3) 0.057(3) -0.007(2) -0.002(3) -0.011(2)
N5 0.039(3) 0.032(2) 0.058(3) -0.008(2) 0.006(2) -0.006(2)
N6 0.031(3) 0.035(2) 0.061(3) -0.011(2) 0.001(2) -0.003(2)
N7 0.042(3) 0.044(3) 0.058(3) -0.015(2) 0.007(3) -0.009(2)
N8 0.048(4) 0.042(3) 0.057(4) -0.014(3) -0.002(3) -0.007(2)
N9 0.050(4) 0.041(3) 0.061(4) -0.012(3) -0.002(3) -0.011(2)
N10 0.037(3) 0.045(3) 0.059(4) -0.011(3) 0.000(3) -0.004(2)
N11 0.049(4) 0.032(2) 0.061(3) -0.007(2) 0.002(3) -0.005(2)
N12 0.053(4) 0.042(3) 0.061(4) -0.005(3) -0.008(3) -0.009(3)
N13 0.050(4) 0.044(3) 0.058(4) -0.006(3) -0.002(3) -0.010(3)
N14 0.032(3) 0.035(3) 0.065(3) -0.011(2) -0.005(2) -0.008(2)
C1 0.039(4) 0.034(3) 0.067(5) -0.017(3) 0.006(3) -0.011(3)
C1AA 0.040(4) 0.055(4) 0.081(6) -0.025(4) 0.015(4) 0.001(3)
C1E 0.12(2) 0.077(14) 0.19(3) 0.022(16) -0.09(2) -0.047(14)
C1N 0.109(10) 0.145(11) 0.151(12) -0.006(9) 0.072(9) -0.004(8)
C1T 0.085(14) 0.045(9) 0.101(14) -0.011(9) -0.017(12) 0.018(9)
C2 0.038(4) 0.031(3) 0.069(5) -0.012(3) 0.009(3) -0.005(3)
C2E 0.13(2) 0.15(2) 0.17(3) -0.04(2) -0.02(2) -0.096(19)
C2T 0.237(17) 0.29(2) 0.27(3) -0.03(2) -0.207(18) 0.026(13)
C3 0.046(5) 0.050(4) 0.075(5) -0.022(3) 0.006(4) -0.006(3)
C3T 0.066(10) 0.038(7) 0.038(7) 0.005(6) -0.005(7) -0.008(6)
C5 0.044(4) 0.041(3) 0.082(5) -0.015(3) 0.004(4) -0.005(3)
C6 0.045(4) 0.030(3) 0.073(5) -0.011(3) 0.004(4) -0.009(3)
C7 0.033(4) 0.030(3) 0.072(5) -0.016(3) 0.007(3) -0.007(3)
C8 0.041(4) 0.035(3) 0.055(4) -0.010(3) 0.003(3) -0.008(3)
C9 0.042(4) 0.037(3) 0.060(4) -0.010(3) 0.003(3) -0.010(3)
C10 0.039(4) 0.034(3) 0.056(4) -0.010(3) -0.002(3) -0.006(3)
C11 0.033(4) 0.037(3) 0.058(4) -0.009(3) 0.002(3) -0.005(3)
C12 0.036(4) 0.032(3) 0.060(4) -0.011(3) 0.004(3) -0.005(3)
C13 0.036(4) 0.032(3) 0.052(4) -0.009(3) 0.001(3) -0.005(3)
C14 0.047(4) 0.039(3) 0.062(5) -0.011(3) 0.004(3) -0.005(3)
C15 0.055(5) 0.064(4) 0.065(5) -0.016(4) 0.017(4) -0.002(4)
C16 0.068(6) 0.074(5) 0.052(5) -0.013(4) 0.007(4) 0.002(4)
C17 0.073(6) 0.057(4) 0.051(4) -0.003(3) -0.002(4) -0.003(4)
C18 0.048(4) 0.041(3) 0.056(4) -0.004(3) 0.005(3) -0.004(3)
C19 0.047(4) 0.036(3) 0.055(4) -0.009(3) 0.008(3) -0.008(3)
C20 0.043(4) 0.038(3) 0.053(4) -0.010(3) -0.006(3) -0.006(3)
C21 0.047(4) 0.053(4) 0.065(5) -0.008(3) 0.000(4) -0.002(3)
C22 0.069(6) 0.052(4) 0.063(5) -0.005(4) -0.002(4) -0.010(4)
C23 0.064(6) 0.064(5) 0.068(5) -0.013(4) -0.009(4) -0.011(4)
C24 0.051(5) 0.076(5) 0.080(6) -0.026(4) -0.007(4) -0.002(4)
C25 0.053(5) 0.055(4) 0.069(5) -0.020(4) -0.005(4) 0.000(3)
C26 0.045(4) 0.033(3) 0.055(4) -0.012(3) 0.007(3) -0.013(3)
C27 0.042(4) 0.041(3) 0.063(4) -0.013(3) 0.004(3) -0.011(3)
C28 0.063(5) 0.037(3) 0.075(5) -0.008(3) 0.004(4) -0.015(3)
C29 0.064(5) 0.041(4) 0.089(6) -0.015(4) 0.002(4) -0.023(3)
C30 0.052(5) 0.050(4) 0.082(5) -0.015(4) -0.003(4) -0.016(3)
C31 0.039(4) 0.039(3) 0.071(5) -0.007(3) 0.004(3) -0.008(3)
C32 0.042(4) 0.034(3) 0.065(4) -0.012(3) 0.005(3) -0.009(3)
C33 0.040(4) 0.034(3) 0.054(4) -0.006(3) 0.001(3) -0.004(3)
C34 0.049(4) 0.035(3) 0.059(4) -0.004(3) 0.005(3) -0.009(3)
C35 0.051(4) 0.043(3) 0.050(4) -0.008(3) 0.001(3) -0.007(3)
C36 0.044(4) 0.043(3) 0.060(4) -0.009(3) 0.004(3) -0.014(3)
C37 0.039(4) 0.034(3) 0.054(4) -0.007(3) 0.002(3) -0.004(3)
C38 0.034(4) 0.037(3) 0.059(4) -0.011(3) -0.002(3) -0.007(3)
C39 0.039(4) 0.032(3) 0.060(4) -0.012(3) 0.000(3) -0.002(3)
C40 0.042(4) 0.037(3) 0.080(5) -0.010(3) -0.004(4) -0.006(3)
C41 0.051(5) 0.033(3) 0.082(5) -0.004(3) -0.002(4) -0.009(3)
C42 0.047(4) 0.042(3) 0.070(5) -0.004(3) -0.010(3) -0.006(3)
C43 0.041(4) 0.032(3) 0.067(4) -0.009(3) 0.007(3) -0.006(3)
C44 0.033(4) 0.029(3) 0.058(4) -0.010(3) 0.004(3) -0.004(2)
C45 0.054(5) 0.044(3) 0.056(4) -0.007(3) -0.002(3) -0.008(3)
C46 0.051(4) 0.051(4) 0.052(4) -0.010(3) 0.002(3) -0.009(3)
C47 0.057(5) 0.049(4) 0.058(4) -0.003(3) 0.004(4) -0.006(3)
C48 0.055(5) 0.071(5) 0.055(4) -0.014(4) -0.008(4) -0.010(4)
C49 0.065(5) 0.056(4) 0.066(5) -0.014(4) -0.013(4) -0.020(4)
C50 0.060(5) 0.044(3) 0.061(4) -0.005(3) -0.010(4) -0.007(3)

loop_
_atom_type_symbol
_atom_type_description
_atom_type_scat_dispersion_real
_atom_type_scat_dispersion_imag
_atom_type_scat_source
C C 0.0181 0.0091 'International Tables Vol C Tables 4.2.6.8 and 6.1.1.4'
H H 0.0000 0.0000 'International Tables Vol C Tables 4.2.6.8 and 6.1.1.4'
F F 0.0727 0.0534 'International Tables Vol C Tables 4.2.6.8 and 6.1.1.4'
Fe Fe -1.1336 3.1974 'International Tables Vol C Tables 4.2.6.8 and 6.1.1.4'
N N 0.0311 0.0180 'International Tables Vol C Tables 4.2.6.8 and 6.1.1.4'
O O 0.0492 0.0322 'International Tables Vol C Tables 4.2.6.8 and 6.1.1.4'
S S 0.3331 0.5567 'International Tables Vol C Tables 4.2.6.8 and 6.1.1.4'

loop_
_geom_angle_atom_site_label_1
_geom_angle_atom_site_label_2
_geom_angle_atom_site_label_3
_geom_angle
_geom_angle_site_symmetry_1
_geom_angle_site_symmetry_3
_geom_angle_publ_flag
N1 Fe1 N3 160.9(2) . . ?
N1 Fe1 N4 90.8(2) . . ?
N1 Fe1 N6 90.8(2) . . ?
N2 Fe1 N1 80.8(2) . . ?
N2 Fe1 N3 80.1(2) . . ?
N2 Fe1 N4 100.0(2) . . ?
N2 Fe1 N6 99.1(2) . . ?
N3 Fe1 N6 91.7(2) . . ?
N4 Fe1 N3 92.9(2) . . ?
N4 Fe1 N6 160.9(2) . . ?
N5 Fe1 N1 98.1(2) . . ?
N5 Fe1 N2 178.8(2) . . ?
N5 Fe1 N3 101.0(2) . . ?
N5 Fe1 N4 80.5(2) . . ?
N5 Fe1 N6 80.4(2) . . ?
O1T S1T O2T 115.1(3) . . ?
O1T S1T C1T 100.8(9) . . ?
O2T S1T C1T 103.3(9) . . ?
O3T S1T O1T 115.6(3) . . ?
O3T S1T O2T 115.2(3) . . ?
O3T S1T C1T 104.2(12) . . ?
O4T S2T O6T 113.6(3) . . ?
O4T S2T C2T 100.4(4) . . ?
O5T S2T O4T 119.0(5) . . ?
O5T S2T O6T 113.3(6) . . ?
O5T S2T C2T 116.6(6) . . ?
O6T S2T C2T 89.5(4) . . ?
O7T S3T O9T 114.2(7) . . ?
O7T S3T C3T 105.6(8) . . ?
O8T S3T O7T 115.8(7) . . ?
O8T S3T O9T 115.5(6) . . ?
O8T S3T C3T 97.5(6) . . ?
O9T S3T C3T 105.6(6) . . ?
C1E O1E H1E 109.5 . . ?
C3E O2E H2E 109.5 . . ?
C1 N1 Fe1 113.3(4) . . ?
C1 N1 C7 105.6(6) . . ?
C7 N1 Fe1 140.9(5) . . ?
O1N N1N O2N 119.8(12) . . ?
O1N N1N C1N 117.9(12) . . ?
O2N N1N C1N 122.3(13) . . ?
C8 N2 Fe1 120.0(4) . . ?
C8 N2 C12 120.2(6) . . ?
C12 N2 Fe1 119.8(5) . . ?
C13 N3 Fe1 113.1(4) . . ?
C13 N3 C19 106.3(5) . . ?
C19 N3 Fe1 140.6(5) . . ?
C26 N4 Fe1 113.2(4) . . ?
C26 N4 C32 106.7(5) . . ?
C32 N4 Fe1 139.4(4) . . ?
C33 N5 Fe1 120.5(4) . . ?
C33 N5 C37 119.7(5) . . ?
C37 N5 Fe1 119.8(4) . . ?
C38 N6 Fe1 112.9(4) . . ?
C38 N6 C44 107.2(5) . . ?
C44 N6 Fe1 139.8(4) . . ?
C1 N7 H7 126.3 . . ?
C1 N7 C2 107.3(6) . . ?
C2 N7 H7 126.3 . . ?
N9 N8 C10 112.1(5) . . ?
N8 N9 C20 115.5(6) . . ?
C13 N10 H10 126.5 . . ?
C13 N10 C14 106.9(5) . . ?
C14 N10 H10 126.5 . . ?
C26 N11 H11 126.5 . . ?
C26 N11 C27 106.9(5) . . ?
C27 N11 H11 126.5 . . ?
N13 N12 C35 112.5(5) . . ?
N12 N13 C45 114.4(5) . . ?
C38 N14 H14 126.3 . . ?
C38 N14 C39 107.4(5) . . ?
C39 N14 H14 126.3 . . ?
N1 C1 C8 117.3(6) . . ?
N7 C1 N1 111.9(6) . . ?
N7 C1 C8 130.8(7) . . ?
C3 C1AA H1AA 119.0 . . ?
C3 C1AA C5 122.1(7) . . ?
C5 C1AA H1AA 119.0 . . ?
O1E C1E H1EA 109.6 . . ?
O1E C1E H1EB 109.6 . . ?
O1E C1E C2E 110(2) . . ?
H1EA C1E H1EB 108.1 . . ?
C2E C1E H1EA 109.6 . . ?
C2E C1E H1EB 109.6 . . ?
N1N C1N H1NA 109.5 . . ?
N1N C1N H1NB 109.5 . . ?
N1N C1N H1NC 109.5 . . ?
H1NA C1N H1NB 109.5 . . ?
H1NA C1N H1NC 109.5 . . ?
H1NB C1N H1NC 109.5 . . ?
F1T C1T S1T 112.3(12) . . ?
F1T C1T F2T 101.2(18) . . ?
F2T C1T S1T 113.6(16) . . ?
F3T C1T S1T 114.0(16) . . ?
F3T C1T F1T 107.0(19) . . ?
F3T C1T F2T 107.7(14) . . ?
N7 C2 C7 106.3(6) . . ?
C3 C2 N7 131.2(7) . . ?
C3 C2 C7 122.5(7) . . ?
C1E C2E H2EA 109.5 . . ?
C1E C2E H2EB 109.5 . . ?
C1E C2E H2EC 109.5 . . ?
H2EA C2E H2EB 109.5 . . ?
H2EA C2E H2EC 109.5 . . ?
H2EB C2E H2EC 109.5 . . ?
F4T C2T S2T 101.6(11) . . ?
F4T C2T F5T 119.2(4) . . ?
F4T C2T F6T 119.4(4) . . ?
F5T C2T S2T 94.4(10) . . ?
F6T C2T S2T 88.8(12) . . ?
F6T C2T F5T 119.2(4) . . ?
C1AA C3 C2 116.5(7) . . ?
C1AA C3 H3 121.7 . . ?
C2 C3 H3 121.7 . . ?
O2E C3E H3EA 112.0 . . ?
O2E C3E H3EB 112.0 . . ?
O2E C3E C4E 99(3) . . ?
H3EA C3E H3EB 109.7 . . ?
C4E C3E H3EA 112.0 . . ?
C4E C3E H3EB 112.0 . . ?
F7T C3T S3T 110.4(12) . . ?
F8T C3T S3T 113.5(11) . . ?
F8T C3T F7T 108.0(12) . . ?
F8T C3T F9T 105.4(13) . . ?
F9T C3T S3T 113.9(9) . . ?
F9T C3T F7T 105.2(13) . . ?
C3E C4E H4EA 109.5 . . ?
C3E C4E H4EB 109.5 . . ?
C3E C4E H4EC 109.5 . . ?
H4EA C4E H4EB 109.5 . . ?
H4EA C4E H4EC 109.5 . . ?
H4EB C4E H4EC 109.5 . . ?
C1AA C5 H5 119.4 . . ?
C6 C5 C1AA 121.3(7) . . ?
C6 C5 H5 119.4 . . ?
C5 C6 H6 121.3 . . ?
C7 C6 C5 117.4(7) . . ?
C7 C6 H6 121.3 . . ?
N1 C7 C2 108.9(6) . . ?
C6 C7 N1 131.0(7) . . ?
C6 C7 C2 120.2(6) . . ?
N2 C8 C1 108.7(6) . . ?
N2 C8 C9 122.1(6) . . ?
C9 C8 C1 129.2(6) . . ?
C8 C9 H9 121.1 . . ?
C8 C9 C10 117.8(6) . . ?
C10 C9 H9 121.1 . . ?
C9 C10 N8 123.6(6) . . ?
C11 C10 N8 114.7(6) . . ?
C11 C10 C9 121.7(6) . . ?
C10 C11 H11A 121.1 . . ?
C10 C11 C12 117.7(6) . . ?
C12 C11 H11A 121.1 . . ?
N2 C12 C11 120.5(6) . . ?
N2 C12 C13 108.9(6) . . ?
C11 C12 C13 130.5(6) . . ?
N3 C13 N10 112.0(6) . . ?
N3 C13 C12 118.0(6) . . ?
N10 C13 C12 130.1(6) . . ?
N10 C14 C15 131.6(7) . . ?
N10 C14 C19 107.0(6) . . ?
C15 C14 C19 121.4(7) . . ?
C14 C15 H15 122.2 . . ?
C16 C15 C14 115.6(7) . . ?
C16 C15 H15 122.2 . . ?
C15 C16 H16 118.3 . . ?
C15 C16 C17 123.3(7) . . ?
C17 C16 H16 118.3 . . ?
C16 C17 H17 119.4 . . ?
C18 C17 C16 121.3(7) . . ?
C18 C17 H17 119.4 . . ?
C17 C18 H18 121.5 . . ?
C17 C18 C19 117.1(7) . . ?
C19 C18 H18 121.5 . . ?
N3 C19 C14 107.8(6) . . ?
N3 C19 C18 130.9(6) . . ?
C18 C19 C14 121.3(6) . . ?
C21 C20 N9 115.1(6) . . ?
C25 C20 N9 124.9(7) . . ?
C25 C20 C21 120.0(7) . . ?
C20 C21 H21 120.0 . . ?
C22 C21 C20 120.0(7) . . ?
C22 C21 H21 120.0 . . ?
C21 C22 H22 120.1 . . ?
C23 C22 C21 119.7(8) . . ?
C23 C22 H22 120.1 . . ?
C22 C23 H23 120.4 . . ?
C22 C23 C24 119.3(8) . . ?
C24 C23 H23 120.4 . . ?
C23 C24 H24 119.2 . . ?
C25 C24 C23 121.6(8) . . ?
C25 C24 H24 119.2 . . ?
C20 C25 C24 119.3(7) . . ?
C20 C25 H25 120.3 . . ?
C24 C25 H25 120.3 . . ?
N4 C26 N11 112.2(6) . . ?
N4 C26 C33 117.6(5) . . ?
N11 C26 C33 130.0(6) . . ?
N11 C27 C32 105.9(5) . . ?
C28 C27 N11 132.1(6) . . ?
C28 C27 C32 122.0(7) . . ?
C27 C28 H28 121.4 . . ?
C29 C28 C27 117.1(6) . . ?
C29 C28 H28 121.4 . . ?
C28 C29 H29 118.9 . . ?
C28 C29 C30 122.2(6) . . ?
C30 C29 H29 118.9 . . ?
C29 C30 H30 119.5 . . ?
C31 C30 C29 121.0(7) . . ?
C31 C30 H30 119.5 . . ?
C30 C31 H31 121.1 . . ?
C30 C31 C32 117.8(6) . . ?
C32 C31 H31 121.1 . . ?
N4 C32 C27 108.3(6) . . ?
N4 C32 C31 131.9(5) . . ?
C31 C32 C27 119.9(6) . . ?
N5 C33 C26 108.0(5) . . ?
N5 C33 C34 122.2(6) . . ?
C34 C33 C26 129.7(5) . . ?
C33 C34 H34 120.5 . . ?
C33 C34 C35 119.0(6) . . ?
C35 C34 H34 120.5 . . ?
C34 C35 N12 116.8(5) . . ?
C34 C35 C36 118.6(6) . . ?
C36 C35 N12 124.6(6) . . ?
C35 C36 H36 120.5 . . ?
C37 C36 C35 119.0(6) . . ?
C37 C36 H36 120.5 . . ?
N5 C37 C36 121.4(5) . . ?
N5 C37 C38 108.9(5) . . ?
C36 C37 C38 129.7(6) . . ?
N6 C38 N14 111.7(5) . . ?
N6 C38 C37 118.0(5) . . ?
N14 C38 C37 130.3(6) . . ?
N14 C39 C40 131.8(6) . . ?
N14 C39 C44 106.4(5) . . ?
C40 C39 C44 121.7(6) . . ?
C39 C40 H40 121.7 . . ?
C39 C40 C41 116.5(6) . . ?
C41 C40 H40 121.7 . . ?
C40 C41 H41 118.8 . . ?
C40 C41 C42 122.4(6) . . ?
C42 C41 H41 118.8 . . ?
C41 C42 H42 119.5 . . ?
C43 C42 C41 121.0(6) . . ?
C43 C42 H42 119.5 . . ?
C42 C43 H43 121.4 . . ?
C44 C43 C42 117.2(6) . . ?
C44 C43 H43 121.4 . . ?
N6 C44 C39 107.3(5) . . ?
N6 C44 C43 131.6(6) . . ?
C43 C44 C39 121.1(5) . . ?
C46 C45 N13 124.6(6) . . ?
C46 C45 C50 119.7(6) . . ?
C50 C45 N13 115.7(6) . . ?
C45 C46 H46 120.0 . . ?
C45 C46 C47 119.9(7) . . ?
C47 C46 H46 120.0 . . ?
C46 C47 H47 119.9 . . ?
C46 C47 C48 120.2(6) . . ?
C48 C47 H47 119.9 . . ?
C47 C48 H48 120.1 . . ?
C49 C48 C47 119.7(7) . . ?
C49 C48 H48 120.1 . . ?
C48 C49 H49 120.1 . . ?
C50 C49 C48 119.8(7) . . ?
C50 C49 H49 120.1 . . ?
C45 C50 H50 119.7 . . ?
C49 C50 C45 120.7(6) . . ?
C49 C50 H50 119.7 . . ?

loop_
_geom_bond_atom_site_label_1
_geom_bond_atom_site_label_2
_geom_bond_distance
_geom_bond_site_symmetry_2
_geom_bond_publ_flag
Fe1 N1 1.965(6) . ?
Fe1 N2 1.904(5) . ?
Fe1 N3 1.981(5) . ?
Fe1 N4 1.980(4) . ?
Fe1 N5 1.896(5) . ?
Fe1 N6 1.982(5) . ?
S1T O1T 1.449(3) . ?
S1T O2T 1.453(3) . ?
S1T O3T 1.448(3) . ?
S1T C1T 1.75(2) . ?
S2T O4T 1.431(5) . ?
S2T O5T 1.372(12) . ?
S2T O6T 1.463(5) . ?
S2T C2T 2.227(19) . ?
S3T O7T 1.398(11) . ?
S3T O8T 1.384(8) . ?
S3T O9T 1.450(11) . ?
S3T C3T 1.726(15) . ?
F1T C1T 1.34(2) . ?
F2T C1T 1.35(2) . ?
F3T C1T 1.28(2) . ?
F4T C2T 1.357(3) . ?
F5T C2T 1.359(3) . ?
F6T C2T 1.357(3) . ?
F7T C3T 1.294(17) . ?
F8T C3T 1.286(15) . ?
F9T C3T 1.292(15) . ?
O1E H1E 0.8400 . ?
O1E C1E 1.43(2) . ?
O1N N1N 1.236(12) . ?
O2E H2E 0.8400 . ?
O2E C3E 1.36(6) . ?
O2N N1N 1.280(12) . ?
N1 C1 1.349(8) . ?
N1 C7 1.384(8) . ?
N1N C1N 1.359(14) . ?
N2 C8 1.359(8) . ?
N2 C12 1.364(8) . ?
N3 C13 1.336(8) . ?
N3 C19 1.388(8) . ?
N4 C26 1.325(8) . ?
N4 C32 1.388(8) . ?
N5 C33 1.355(7) . ?
N5 C37 1.357(8) . ?
N6 C38 1.326(8) . ?
N6 C44 1.382(7) . ?
N7 H7 0.8800 . ?
N7 C1 1.340(8) . ?
N7 C2 1.387(8) . ?
N8 N9 1.254(7) . ?
N8 C10 1.448(8) . ?
N9 C20 1.407(8) . ?
N10 H10 0.8800 . ?
N10 C13 1.351(8) . ?
N10 C14 1.376(9) . ?
N11 H11 0.8800 . ?
N11 C26 1.361(7) . ?
N11 C27 1.393(8) . ?
N12 N13 1.246(7) . ?
N12 C35 1.426(8) . ?
N13 C45 1.416(8) . ?
N14 H14 0.8800 . ?
N14 C38 1.355(7) . ?
N14 C39 1.374(8) . ?
C1 C8 1.453(9) . ?
C1AA H1AA 0.9500 . ?
C1AA C3 1.365(10) . ?
C1AA C5 1.385(10) . ?
C1E H1EA 0.9900 . ?
C1E H1EB 0.9900 . ?
C1E C2E 1.66(4) . ?
C1N H1NA 0.9800 . ?
C1N H1NB 0.9800 . ?
C1N H1NC 0.9800 . ?
C2 C3 1.380(9) . ?
C2 C7 1.392(10) . ?
C2E H2EA 0.9800 . ?
C2E H2EB 0.9800 . ?
C2E H2EC 0.9800 . ?
C3 H3 0.9500 . ?
C3E H3EA 0.9900 . ?
C3E H3EB 0.9900 . ?
C3E C4E 1.79(6) . ?
C4E H4EA 0.9800 . ?
C4E H4EB 0.9800 . ?
C4E H4EC 0.9800 . ?
C5 H5 0.9500 . ?
C5 C6 1.384(9) . ?
C6 H6 0.9500 . ?
C6 C7 1.382(9) . ?
C8 C9 1.368(9) . ?
C9 H9 0.9500 . ?
C9 C10 1.392(9) . ?
C10 C11 1.389(9) . ?
C11 H11A 0.9500 . ?
C11 C12 1.401(9) . ?
C12 C13 1.430(9) . ?
C14 C15 1.392(10) . ?
C14 C19 1.401(9) . ?
C15 H15 0.9500 . ?
C15 C16 1.379(11) . ?
C16 H16 0.9500 . ?
C16 C17 1.383(10) . ?
C17 H17 0.9500 . ?
C17 C18 1.366(10) . ?
C18 H18 0.9500 . ?
C18 C19 1.392(9) . ?
C20 C21 1.388(10) . ?
C20 C25 1.365(9) . ?
C21 H21 0.9500 . ?
C21 C22 1.386(10) . ?
C22 H22 0.9500 . ?
C22 C23 1.371(11) . ?
C23 H23 0.9500 . ?
C23 C24 1.374(11) . ?
C24 H24 0.9500 . ?
C24 C25 1.372(10) . ?
C25 H25 0.9500 . ?
C26 C33 1.467(9) . ?
C27 C28 1.383(9) . ?
C27 C32 1.413(9) . ?
C28 H28 0.9500 . ?
C28 C29 1.353(10) . ?
C29 H29 0.9500 . ?
C29 C30 1.409(10) . ?
C30 H30 0.9500 . ?
C30 C31 1.373(9) . ?
C31 H31 0.9500 . ?
C31 C32 1.390(9) . ?
C33 C34 1.362(9) . ?
C34 H34 0.9500 . ?
C34 C35 1.404(9) . ?
C35 C36 1.414(8) . ?
C36 H36 0.9500 . ?
C36 C37 1.374(9) . ?
C37 C38 1.439(8) . ?
C39 C40 1.379(8) . ?
C39 C44 1.419(9) . ?
C40 H40 0.9500 . ?
C40 C41 1.383(9) . ?
C41 H41 0.9500 . ?
C41 C42 1.404(9) . ?
C42 H42 0.9500 . ?
C42 C43 1.386(8) . ?
C43 H43 0.9500 . ?
C43 C44 1.385(9) . ?
C45 C46 1.384(9) . ?
C45 C50 1.395(9) . ?
C46 H46 0.9500 . ?
C46 C47 1.387(10) . ?
C47 H47 0.9500 . ?
C47 C48 1.401(10) . ?
C48 H48 0.9500 . ?
C48 C49 1.386(10) . ?
C49 H49 0.9500 . ?
C49 C50 1.381(10) . ?
C50 H50 0.9500 . ?

loop_
_geom_torsion_atom_site_label_1
_geom_torsion_atom_site_label_2
_geom_torsion_atom_site_label_3
_geom_torsion_atom_site_label_4
_geom_torsion
_geom_torsion_site_symmetry_1
_geom_torsion_site_symmetry_2
_geom_torsion_site_symmetry_3
_geom_torsion_site_symmetry_4
_geom_torsion_publ_flag
Fe1 N1 C1 N7 176.3(4) . . . . ?
Fe1 N1 C1 C8 -2.3(6) . . . . ?
Fe1 N1 C7 C2 -174.4(4) . . . . ?
Fe1 N1 C7 C6 6.8(10) . . . . ?
Fe1 N2 C8 C1 -1.1(6) . . . . ?
Fe1 N2 C8 C9 179.5(4) . . . . ?
Fe1 N2 C12 C11 -179.9(4) . . . . ?
Fe1 N2 C12 C13 -0.6(6) . . . . ?
Fe1 N3 C13 N10 179.5(4) . . . . ?
Fe1 N3 C13 C12 0.3(6) . . . . ?
Fe1 N3 C19 C14 -179.0(5) . . . . ?
Fe1 N3 C19 C18 0.8(11) . . . . ?
Fe1 N4 C26 N11 -171.2(4) . . . . ?
Fe1 N4 C26 C33 5.0(7) . . . . ?
Fe1 N4 C32 C27 167.8(5) . . . . ?
Fe1 N4 C32 C31 -12.1(12) . . . . ?
Fe1 N5 C33 C26 1.2(7) . . . . ?
Fe1 N5 C33 C34 -179.2(5) . . . . ?
Fe1 N5 C37 C36 -179.2(5) . . . . ?
Fe1 N5 C37 C38 -0.2(7) . . . . ?
Fe1 N6 C38 N14 -178.8(4) . . . . ?
Fe1 N6 C38 C37 1.7(7) . . . . ?
Fe1 N6 C44 C39 178.2(5) . . . . ?
Fe1 N6 C44 C43 -2.9(11) . . . . ?
O1T S1T C1T F1T -167.7(15) . . . . ?
O1T S1T C1T F2T -53.5(16) . . . . ?
O1T S1T C1T F3T 70.4(16) . . . . ?
O2T S1T C1T F1T 73.1(16) . . . . ?
O2T S1T C1T F2T -172.8(14) . . . . ?
O2T S1T C1T F3T -48.8(17) . . . . ?
O3T S1T C1T F1T -47.6(17) . . . . ?
O3T S1T C1T F2T 66.5(16) . . . . ?
O3T S1T C1T F3T -169.5(15) . . . . ?
O7T S3T C3T F7T 62.1(11) . . . . ?
O7T S3T C3T F8T -59.3(13) . . . . ?
O7T S3T C3T F9T -179.9(11) . . . . ?
O8T S3T C3T F7T -178.4(9) . . . . ?
O8T S3T C3T F8T 60.2(11) . . . . ?
O8T S3T C3T F9T -60.4(11) . . . . ?
O9T S3T C3T F7T -59.3(11) . . . . ?
O9T S3T C3T F8T 179.4(11) . . . . ?
O9T S3T C3T F9T 58.8(12) . . . . ?
N1 Fe1 N5 C33 -88.4(5) . . . . ?
N1 Fe1 N5 C37 90.3(5) . . . . ?
N1 C1 C8 N2 2.2(7) . . . . ?
N1 C1 C8 C9 -178.5(6) . . . . ?
N2 C8 C9 C10 0.4(8) . . . . ?
N2 C12 C13 N3 0.2(7) . . . . ?
N2 C12 C13 N10 -179.0(5) . . . . ?
N3 Fe1 N5 C33 92.2(5) . . . . ?
N3 Fe1 N5 C37 -89.1(5) . . . . ?
N4 Fe1 N5 C33 1.0(5) . . . . ?
N4 Fe1 N5 C37 179.8(5) . . . . ?
N4 C26 C33 N5 -4.1(8) . . . . ?
N4 C26 C33 C34 176.3(7) . . . . ?
N5 C33 C34 C35 -2.9(10) . . . . ?
N5 C37 C38 N6 -1.0(8) . . . . ?
N5 C37 C38 N14 179.5(6) . . . . ?
N6 Fe1 N5 C33 -177.9(5) . . . . ?
N6 Fe1 N5 C37 0.8(5) . . . . ?
N7 C1 C8 N2 -176.1(6) . . . . ?
N7 C1 C8 C9 3.2(10) . . . . ?
N7 C2 C3 C1AA 179.3(6) . . . . ?
N7 C2 C7 N1 -0.7(6) . . . . ?
N7 C2 C7 C6 178.3(5) . . . . ?
N8 N9 C20 C21 170.4(5) . . . . ?
N8 N9 C20 C25 -11.2(9) . . . . ?
N8 C10 C11 C12 179.7(5) . . . . ?
N9 N8 C10 C9 14.2(8) . . . . ?
N9 N8 C10 C11 -166.9(5) . . . . ?
N9 C20 C21 C22 178.8(6) . . . . ?
N9 C20 C25 C24 -179.8(6) . . . . ?
N10 C14 C15 C16 -178.8(7) . . . . ?
N10 C14 C19 N3 -0.8(6) . . . . ?
N10 C14 C19 C18 179.3(5) . . . . ?
N11 C26 C33 N5 171.4(6) . . . . ?
N11 C26 C33 C34 -8.2(12) . . . . ?
N11 C27 C28 C29 -179.5(7) . . . . ?
N11 C27 C32 N4 0.6(7) . . . . ?
N11 C27 C32 C31 -179.5(6) . . . . ?
N12 N13 C45 C46 11.9(10) . . . . ?
N12 N13 C45 C50 -168.3(6) . . . . ?
N12 C35 C36 C37 179.2(6) . . . . ?
N13 N12 C35 C34 171.2(6) . . . . ?
N13 N12 C35 C36 -8.6(9) . . . . ?
N13 C45 C46 C47 179.5(6) . . . . ?
N13 C45 C50 C49 178.8(7) . . . . ?
N14 C39 C40 C41 -177.6(7) . . . . ?
N14 C39 C44 N6 -0.5(7) . . . . ?
N14 C39 C44 C43 -179.6(6) . . . . ?
C1 N1 C7 C2 0.6(6) . . . . ?
C1 N1 C7 C6 -178.2(6) . . . . ?
C1 N7 C2 C3 -179.5(6) . . . . ?
C1 N7 C2 C7 0.5(6) . . . . ?
C1 C8 C9 C10 -178.7(6) . . . . ?
C1AA C5 C6 C7 -1.1(9) . . . . ?
C2 N7 C1 N1 -0.2(6) . . . . ?
C2 N7 C1 C8 178.1(6) . . . . ?
C3 C1AA C5 C6 -1.4(10) . . . . ?
C3 C2 C7 N1 179.3(5) . . . . ?
C3 C2 C7 C6 -1.7(9) . . . . ?
C5 C1AA C3 C2 2.3(10) . . . . ?
C5 C6 C7 N1 -178.7(6) . . . . ?
C5 C6 C7 C2 2.6(8) . . . . ?
C7 N1 C1 N7 -0.2(6) . . . . ?
C7 N1 C1 C8 -178.8(5) . . . . ?
C7 C2 C3 C1AA -0.7(9) . . . . ?
C8 N2 C12 C11 1.1(8) . . . . ?
C8 N2 C12 C13 -179.5(5) . . . . ?
C8 C9 C10 N8 179.8(5) . . . . ?
C8 C9 C10 C11 1.1(8) . . . . ?
C9 C10 C11 C12 -1.4(8) . . . . ?
C10 N8 N9 C20 179.1(5) . . . . ?
C10 C11 C12 N2 0.3(8) . . . . ?
C10 C11 C12 C13 -178.9(6) . . . . ?
C11 C12 C13 N3 179.5(6) . . . . ?
C11 C12 C13 N10 0.3(10) . . . . ?
C12 N2 C8 C1 177.8(5) . . . . ?
C12 N2 C8 C9 -1.5(8) . . . . ?
C13 N3 C19 C14 0.6(6) . . . . ?
C13 N3 C19 C18 -179.6(6) . . . . ?
C13 N10 C14 C15 179.1(7) . . . . ?
C13 N10 C14 C19 0.7(6) . . . . ?
C14 N10 C13 N3 -0.3(6) . . . . ?
C14 N10 C13 C12 178.9(6) . . . . ?
C14 C15 C16 C17 0.6(11) . . . . ?
C15 C14 C19 N3 -179.4(6) . . . . ?
C15 C14 C19 C18 0.7(9) . . . . ?
C15 C16 C17 C18 -0.8(12) . . . . ?
C16 C17 C18 C19 0.9(10) . . . . ?
C17 C18 C19 N3 179.4(6) . . . . ?
C17 C18 C19 C14 -0.8(9) . . . . ?
C19 N3 C13 N10 -0.2(6) . . . . ?
C19 N3 C13 C12 -179.5(5) . . . . ?
C19 C14 C15 C16 -0.6(10) . . . . ?
C20 C21 C22 C23 1.9(10) . . . . ?
C21 C20 C25 C24 -1.4(10) . . . . ?
C21 C22 C23 C24 -2.8(11) . . . . ?
C22 C23 C24 C25 1.7(12) . . . . ?
C23 C24 C25 C20 0.4(12) . . . . ?
C25 C20 C21 C22 0.3(10) . . . . ?
C26 N4 C32 C27 -0.9(7) . . . . ?
C26 N4 C32 C31 179.3(7) . . . . ?
C26 N11 C27 C28 179.0(7) . . . . ?
C26 N11 C27 C32 -0.2(7) . . . . ?
C26 C33 C34 C35 176.6(6) . . . . ?
C27 N11 C26 N4 -0.4(7) . . . . ?
C27 N11 C26 C33 -176.0(6) . . . . ?
C27 C28 C29 C30 -0.2(12) . . . . ?
C28 C27 C32 N4 -178.6(6) . . . . ?
C28 C27 C32 C31 1.2(10) . . . . ?
C28 C29 C30 C31 0.0(12) . . . . ?
C29 C30 C31 C32 0.9(11) . . . . ?
C30 C31 C32 N4 178.4(7) . . . . ?
C30 C31 C32 C27 -1.4(10) . . . . ?
C32 N4 C26 N11 0.8(7) . . . . ?
C32 N4 C26 C33 177.0(5) . . . . ?
C32 C27 C28 C29 -0.4(11) . . . . ?
C33 N5 C37 C36 -0.4(9) . . . . ?
C33 N5 C37 C38 178.6(5) . . . . ?
C33 C34 C35 N12 -177.7(6) . . . . ?
C33 C34 C35 C36 2.2(10) . . . . ?
C34 C35 C36 C37 -0.6(10) . . . . ?
C35 N12 N13 C45 -177.4(5) . . . . ?
C35 C36 C37 N5 -0.2(10) . . . . ?
C35 C36 C37 C38 -179.0(6) . . . . ?
C36 C37 C38 N6 177.9(6) . . . . ?
C36 C37 C38 N14 -1.6(12) . . . . ?
C37 N5 C33 C26 -177.5(5) . . . . ?
C37 N5 C33 C34 2.1(9) . . . . ?
C38 N6 C44 C39 0.6(7) . . . . ?
C38 N6 C44 C43 179.5(7) . . . . ?
C38 N14 C39 C40 177.8(7) . . . . ?
C38 N14 C39 C44 0.3(7) . . . . ?
C39 N14 C38 N6 0.1(7) . . . . ?
C39 N14 C38 C37 179.6(6) . . . . ?
C39 C40 C41 C42 -1.4(11) . . . . ?
C40 C39 C44 N6 -178.4(6) . . . . ?
C40 C39 C44 C43 2.6(10) . . . . ?
C40 C41 C42 C43 1.0(11) . . . . ?
C41 C42 C43 C44 1.2(10) . . . . ?
C42 C43 C44 N6 178.4(6) . . . . ?
C42 C43 C44 C39 -2.9(9) . . . . ?
C44 N6 C38 N14 -0.5(7) . . . . ?
C44 N6 C38 C37 179.9(5) . . . . ?
C44 C39 C40 C41 -0.4(10) . . . . ?
C45 C46 C47 C48 1.6(10) . . . . ?
C46 C45 C50 C49 -1.4(11) . . . . ?
C46 C47 C48 C49 -1.2(11) . . . . ?
C47 C48 C49 C50 -0.5(11) . . . . ?
C48 C49 C50 C45 1.8(12) . . . . ?
C50 C45 C46 C47 -0.3(10) . . . . ?
